data_4131661
loop_
_publ_author_name
'Wu, Yilei'
'Zhou, Jiawang'
'Phelan, Brian T.'
'Mauck, Catherine M.'
'Stoddart, J. Fraser'
'Young, Ryan M.'
'Wasielewski, Michael R.'

_publ_section_title
;
 Probing Distance Dependent Charge-Transfer Character in Excimers of
 Extended Viologen Cyclophanes Using Femtosecond Vibrational Spectroscopy.
;
_journal_issue 40
_journal_name_full 'Journal of the American Chemical Society'
_journal_page_first 14265
_journal_page_last 14276
_journal_paper_doi 10.1021/jacs.7b08275
_journal_volume 139
_journal_year 2017
_chemical_formula_moiety 'C48 H40 N4, 4(F6 P), 6(C2 H3 N)'
_chemical_formula_sum 'C60 H58 F24 N10 P4'
_chemical_formula_weight 1499.04
_space_group_crystal_system triclinic
_space_group_IT_number 2
_space_group_name_Hall '-P 1'
_space_group_name_H-M_alt 'P -1'
_atom_sites_solution_hydrogens geom
_atom_sites_solution_primary direct
_audit_creation_date 2016-06-09
_audit_creation_method
;
Olex2 1.2
(compiled 2016.02.19 svn.r3266 for OlexSys, GUI svn.r5155)
;
_cell_angle_alpha 88.7203(15)
_cell_angle_beta 89.3061(17)
_cell_angle_gamma 88.8464(16)
_cell_formula_units_Z 1
_cell_length_a 7.3123(2)
_cell_length_b 12.9010(3)
_cell_length_c 19.3466(5)
_cell_measurement_reflns_used 6829
_cell_measurement_temperature 100(2)
_cell_measurement_theta_max 65.075
_cell_measurement_theta_min 3.428
_cell_volume 1824.13(8)
_computing_cell_refinement 'SAINT V8.34A (Bruker, 2013)'
_computing_data_collection 'APEX2 V2014.11-0 (Bruker, 2014)'
_computing_data_reduction 'Bruker SAINT'
_computing_molecular_graphics 'Olex2 (Dolomanov et al., 2009)'
_computing_publication_material 'Olex2 (Dolomanov et al., 2009)'
_computing_structure_refinement 'ShelXL (Sheldrick, 2015)'
_computing_structure_solution 'ShelXT (Sheldrick, 2015)'
_diffrn_ambient_temperature 99.93
_diffrn_detector_area_resol_mean 8
_diffrn_measured_fraction_theta_full 0.900
_diffrn_measured_fraction_theta_max 0.954
_diffrn_measurement_device_type 'Bruker Kappa APEX CCD area detector'
_diffrn_measurement_method '\w and \f scans'
_diffrn_radiation_monochromator 'Quazar optics'
_diffrn_radiation_type CuK\a
_diffrn_radiation_wavelength 1.54178
_diffrn_reflns_av_R_equivalents 0.0257
_diffrn_reflns_av_unetI/netI 0.0329
_diffrn_reflns_Laue_measured_fraction_full 0.900
_diffrn_reflns_Laue_measured_fraction_max 0.954
_diffrn_reflns_limit_h_max 8
_diffrn_reflns_limit_h_min -8
_diffrn_reflns_limit_k_max 11
_diffrn_reflns_limit_k_min -15
_diffrn_reflns_limit_l_max 22
_diffrn_reflns_limit_l_min -22
_diffrn_reflns_number 12124
_diffrn_reflns_point_group_measured_fraction_full 0.900
_diffrn_reflns_point_group_measured_fraction_max 0.954
_diffrn_reflns_theta_full 67.679
_diffrn_reflns_theta_max 65.070
_diffrn_reflns_theta_min 2.284
_diffrn_source microsource
_exptl_absorpt_coefficient_mu 1.899
_exptl_absorpt_correction_T_max 0.7526
_exptl_absorpt_correction_T_min 0.6659
_exptl_absorpt_correction_type multi-scan
_exptl_absorpt_process_details
;
SADABS-2014/5 (Bruker,2014/5) was used for absorption correction.
wR2(int) was 0.0511 before and 0.0344 after correction.
The Ratio of minimum to maximum transmission is 0.8848.
The \l/2 correction factor is Not present.
;
_exptl_crystal_colour colourless
_exptl_crystal_colour_primary colourless
_exptl_crystal_density_diffrn 1.365
_exptl_crystal_description platelet
_exptl_crystal_F_000 764
_exptl_crystal_size_max 0.19
_exptl_crystal_size_mid 0.088
_exptl_crystal_size_min 0.04
_refine_diff_density_max 0.403
_refine_diff_density_min -0.323
_refine_diff_density_rms 0.054
_refine_ls_extinction_method none
_refine_ls_goodness_of_fit_ref 1.056
_refine_ls_hydrogen_treatment constr
_refine_ls_matrix_type full
_refine_ls_number_parameters 571
_refine_ls_number_reflns 5944
_refine_ls_number_restraints 208
_refine_ls_restrained_S_all 1.237
_refine_ls_R_factor_all 0.0642
_refine_ls_R_factor_gt 0.0534
_refine_ls_shift/su_max 0.001
_refine_ls_shift/su_mean 0.000
_refine_ls_structure_factor_coef Fsqd
_refine_ls_weighting_details 'w=1/[\s^2^(Fo^2^)+(0.0661P)^2^+1.6193P] where P=(Fo^2^+2Fc^2^)/3'
_refine_ls_weighting_scheme calc
_refine_ls_wR_factor_gt 0.1356
_refine_ls_wR_factor_ref 0.1415
_reflns_Friedel_coverage 0.000
_reflns_number_gt 4888
_reflns_number_total 5944
_reflns_threshold_expression 'I > 2\s(I)'
_cod_data_source_file ja7b08275_si_003.cif
_cod_data_source_block cx0783
_cod_database_code 4131661
_shelxl_version_number 2013-4
_shelx_space_group_comment
;
The symmetry employed for this shelxl refinement is uniquely defined
by the following loop, which should always be used as a source of
symmetry information in preference to the above space-group names.
They are only intended as comments.
;
_shelx_estimated_absorpt_t_max 0.928
_shelx_estimated_absorpt_t_min 0.714
_olex2_refinement_description
;
1. Fixed Uiso
 At 1.2 times of:
  All C(H) groups, All C(H,H) groups
 At 1.5 times of:
  All C(H,H,H) groups
2. Restrained distances
 P1-F5 \\sim P1-F4A \\sim P1-F4 \\sim P1-F3A \\sim P1-F3 \\sim P1-F6A \\sim
P1-F6 \\sim P1-F5A \\sim P2A-F7A ~
 P2A-F11A \\sim P2-F7 \\sim P2-F11 \\sim P2A-F12A \\sim P2A-F8A \\sim P2A-F9A
\\sim P2-F12 \\sim P2-F9 \\sim P2-
 F10 \\sim P2A-F10A \\sim P2-F8
 with sigma of 0.01
3. Rigid body (RIGU) restrains
 F8A, F7A, F10A, F9A, F12A, F11A, F12, F8, F7, F11, F10, F9, C29, N5, C30,
 C29A, N5A, C30A
 with sigma for 1-2 distances of 0.001 and sigma for 1-3 distances of 0.001
4. Others
 Sof(F3A)=Sof(F4A)=Sof(F5A)=Sof(F6A)=1-FVAR(1)
 Sof(F3)=Sof(F4)=Sof(F5)=Sof(F6)=FVAR(1)
 Sof(P2A)=Sof(F7A)=Sof(F8A)=Sof(F9A)=Sof(F10A)=Sof(F11A)=Sof(F12A)=1-FVAR(2)
 Sof(P2)=Sof(F7)=Sof(F8)=Sof(F9)=Sof(F10)=Sof(F11)=Sof(F12)=FVAR(2)
 Sof(N5A)=Sof(C29A)=Sof(C30A)=Sof(H30A)=Sof(H30B)=Sof(H30C)=1-FVAR(3)
 Sof(C29)=Sof(N5)=Sof(C30)=Sof(H30D)=Sof(H30E)=Sof(H30F)=FVAR(3)
5.a Secondary CH2 refined with riding coordinates:
 C1(H1A,H1B), C18(H18A,H18B)
5.b Me refined with riding coordinates:
 C28(H28A,H28B,H28C), C26(H26A,H26B,H26C), C30A(H30A,H30B,H30C), C30(H30D,H30E,
 H30F)
5.c Aromatic/amide H refined with riding coordinates:
 C2(H2), C3(H3), C5(H5), C6(H6), C8(H8), C9(H9), C11(H11), C12(H12), C14(H14),
 C15(H15), C16(H16), C17(H17), C21(H21), C22(H22), C23(H23), C24(H24)
;
_smtbx_masks_special_details
;
The solvent masking procedure as implemented in Olex2 was used to remove the
electronic contribution of solvent molecules from the refinement.  As the exact
solvent content is not known, only the atoms used in the refinement model are
reported in the formula here.

Total solvent accessible volume / cell = 239.5 Ang^3^ [13.1%]
Total electron count / cell = 64.6
;
_olex2_date_sample_data_collection 2016-06-08
_olex2_date_sample_submission 2016-06-03
_olex2_exptl_crystal_mounting_method 'The crystal was mounted on a MITIGEN holder in Paratone oil'
_olex2_submission_original_sample_id cx0783
_olex2_submission_special_instructions 'No special instructions were received'

loop_
_space_group_symop_operation_xyz
'x, y, z'
'-x, -y, -z'

loop_
_atom_site_label
_atom_site_type_symbol
_atom_site_fract_x
_atom_site_fract_y
_atom_site_fract_z
_atom_site_U_iso_or_equiv
_atom_site_adp_type
_atom_site_occupancy
_atom_site_site_symmetry_order
_atom_site_calc_flag
_atom_site_refinement_flags_posn
_atom_site_refinement_flags_adp
_atom_site_refinement_flags_occupancy
_atom_site_disorder_assembly
_atom_site_disorder_group
N1 N 0.7790(3) 0.11273(15) 0.20884(10) 0.0251(4) Uani 1 1 d . . . . .
N2 N 0.5070(3) 0.08237(15) 0.78608(10) 0.0221(4) Uani 1 1 d . . . . .
C1 C 0.7921(4) 0.1097(2) 0.13145(12) 0.0273(5) Uani 1 1 d . . . . .
H1A H 0.8626 0.0469 0.1180 0.033 Uiso 1 1 calc R . . . .
H1B H 0.8593 0.1710 0.1140 0.033 Uiso 1 1 calc R . . . .
C2 C 0.8609(3) 0.03866(19) 0.24855(12) 0.0263(5) Uani 1 1 d . . . . .
H2 H 0.9318 -0.0145 0.2272 0.032 Uiso 1 1 calc R . . . .
C3 C 0.8438(3) 0.03860(19) 0.31894(12) 0.0263(5) Uani 1 1 d . . . . .
H3 H 0.9023 -0.0145 0.3459 0.032 Uiso 1 1 calc R . . . .
C4 C 0.7404(3) 0.11658(18) 0.35173(12) 0.0227(5) Uani 1 1 d . . . . .
C5 C 0.6634(4) 0.19386(19) 0.30931(12) 0.0286(6) Uani 1 1 d . . . . .
H5 H 0.5954 0.2492 0.3294 0.034 Uiso 1 1 calc R . . . .
C6 C 0.6847(4) 0.19105(19) 0.23878(13) 0.0292(6) Uani 1 1 d . . . . .
H6 H 0.6324 0.2449 0.2107 0.035 Uiso 1 1 calc R . . . .
C7 C 0.7118(3) 0.11443(18) 0.42743(12) 0.0226(5) Uani 1 1 d . . . . .
C8 C 0.7552(3) 0.02546(19) 0.46728(12) 0.0253(5) Uani 1 1 d . . . . .
H8 H 0.8097 -0.0330 0.4456 0.030 Uiso 1 1 calc R . . . .
C9 C 0.7197(3) 0.02129(19) 0.53789(12) 0.0262(5) Uani 1 1 d . . . . .
H9 H 0.7495 -0.0401 0.5637 0.031 Uiso 1 1 calc R . . . .
C10 C 0.6411(3) 0.10582(18) 0.57136(11) 0.0202(5) Uani 1 1 d . . . . .
C11 C 0.6008(4) 0.19513(19) 0.53207(12) 0.0282(5) Uani 1 1 d . . . . .
H11 H 0.5486 0.2540 0.5540 0.034 Uiso 1 1 calc R . . . .
C12 C 0.6354(4) 0.19926(19) 0.46201(13) 0.0299(6) Uani 1 1 d . . . . .
H12 H 0.6068 0.2612 0.4365 0.036 Uiso 1 1 calc R . . . .
C13 C 0.5986(3) 0.09888(17) 0.64657(12) 0.0197(5) Uani 1 1 d . . . . .
C14 C 0.6610(3) 0.01584(18) 0.68817(12) 0.0225(5) Uani 1 1 d . . . . .
H14 H 0.7366 -0.0368 0.6686 0.027 Uiso 1 1 calc R . . . .
C15 C 0.6140(3) 0.00949(18) 0.75727(12) 0.0232(5) Uani 1 1 d . . . . .
H15 H 0.6581 -0.0473 0.7848 0.028 Uiso 1 1 calc R . . . .
C16 C 0.4476(3) 0.16527(19) 0.74789(13) 0.0263(5) Uani 1 1 d . . . . .
H16 H 0.3747 0.2177 0.7692 0.032 Uiso 1 1 calc R . . . .
C17 C 0.4909(3) 0.17458(18) 0.67922(12) 0.0240(5) Uani 1 1 d . . . . .
H17 H 0.4473 0.2332 0.6533 0.029 Uiso 1 1 calc R . . . .
C18 C 0.4526(4) 0.07764(19) 0.86178(12) 0.0265(5) Uani 1 1 d . . . . .
H18A H 0.5096 0.1359 0.8854 0.032 Uiso 1 1 calc R . . . .
H18B H 0.3183 0.0873 0.8657 0.032 Uiso 1 1 calc R . . . .
C19 C 0.5068(4) -0.02231(19) 0.89861(12) 0.0265(5) Uani 1 1 d . . . . .
C20 C 0.3930(4) -0.10890(19) 0.90155(12) 0.0265(5) Uani 1 1 d . . . . .
C21 C 0.4517(4) -0.1973(2) 0.93842(12) 0.0321(6) Uani 1 1 d . . . . .
H21 H 0.3758 -0.2561 0.9410 0.039 Uiso 1 1 calc R . . . .
C22 C 0.6185(4) -0.2007(2) 0.97135(13) 0.0352(6) Uani 1 1 d . . . . .
H22 H 0.6567 -0.2617 0.9960 0.042 Uiso 1 1 calc R . . . .
C23 C 0.7293(4) -0.1157(2) 0.96842(13) 0.0348(6) Uani 1 1 d . . . . .
H23 H 0.8443 -0.1179 0.9908 0.042 Uiso 1 1 calc R . . . .
C24 C 0.6720(4) -0.0268(2) 0.93268(12) 0.0309(6) Uani 1 1 d . . . . .
H24 H 0.7477 0.0322 0.9316 0.037 Uiso 1 1 calc R . . . .
P1 P 0.94938(9) 0.25198(5) 0.86274(4) 0.0324(2) Uani 1 1 d D . . . .
F1 F 0.9110(3) 0.37169(14) 0.85186(11) 0.0591(5) Uani 1 1 d . . . . .
F2 F 0.9918(3) 0.12991(13) 0.87437(12) 0.0594(5) Uani 1 1 d . . . . .
F3 F 1.0778(10) 0.2819(4) 0.9250(3) 0.041(2) Uani 0.422(14) 1 d D . P A 1
F3A F 0.8738(18) 0.2570(6) 0.9364(3) 0.093(4) Uani 0.578(14) 1 d D . P A 2
F4 F 0.7851(8) 0.2401(5) 0.9202(3) 0.0384(15) Uani 0.422(14) 1 d D . P A 1
F4A F 0.7622(10) 0.2352(8) 0.8270(6) 0.089(3) Uani 0.578(14) 1 d D . P A 2
F5 F 0.8007(10) 0.2187(8) 0.8106(4) 0.042(2) Uani 0.422(14) 1 d D . P A 1
F5A F 1.0455(11) 0.2433(7) 0.7874(3) 0.077(2) Uani 0.578(14) 1 d D . P A 2
F6 F 1.1049(9) 0.2613(6) 0.8088(5) 0.052(2) Uani 0.422(14) 1 d D . P A 1
F6A F 1.1584(8) 0.2672(3) 0.8880(5) 0.066(2) Uani 0.578(14) 1 d D . P A 2
P2 P 0.3933(2) 0.49639(10) 0.66770(12) 0.0300(6) Uani 0.514(4) 1 d D . P B 1
F7 F 0.2318(11) 0.5586(8) 0.6315(4) 0.076(3) Uani 0.514(4) 1 d D U P B 1
F8 F 0.5494(9) 0.4346(9) 0.7062(4) 0.0545(16) Uani 0.514(4) 1 d D U P B 1
F9 F 0.3845(7) 0.5775(3) 0.72870(18) 0.0706(14) Uani 0.514(4) 1 d D U P B 1
F10 F 0.2552(6) 0.4269(4) 0.7102(2) 0.0751(15) Uani 0.514(4) 1 d D U P B 1
F11 F 0.4047(11) 0.4165(4) 0.6076(2) 0.0711(19) Uani 0.514(4) 1 d D U P B 1
F12 F 0.5329(13) 0.5664(7) 0.6259(5) 0.082(3) Uani 0.514(4) 1 d D U P B 1
P2A P 0.4240(2) 0.49395(11) 0.62217(12) 0.0314(6) Uani 0.486(4) 1 d D . P B 2
F7A F 0.2593(8) 0.5502(5) 0.6610(4) 0.0600(18) Uani 0.486(4) 1 d D U P B 2
F8A F 0.5911(5) 0.4408(3) 0.5822(2) 0.0516(11) Uani 0.486(4) 1 d D U P B 2
F9A F 0.4876(15) 0.4409(9) 0.6927(4) 0.071(3) Uani 0.486(4) 1 d D U P B 2
F10A F 0.3057(7) 0.3951(4) 0.6071(3) 0.0497(14) Uani 0.486(4) 1 d D U P B 2
F11A F 0.3604(6) 0.5482(3) 0.5521(2) 0.0593(12) Uani 0.486(4) 1 d D U P B 2
F12A F 0.5467(9) 0.5897(5) 0.6376(5) 0.0425(17) Uani 0.486(4) 1 d D U P B 2
N4 N 0.1597(4) 0.2102(2) 0.38512(14) 0.0441(6) Uani 1 1 d . . . . .
C27 C 0.1341(4) 0.2803(2) 0.41924(14) 0.0345(6) Uani 1 1 d . . . . .
C28 C 0.1001(5) 0.3689(3) 0.46215(17) 0.0494(8) Uani 1 1 d . . . . .
H28A H 0.2168 0.3963 0.4772 0.074 Uiso 1 1 calc R . . . .
H28B H 0.0272 0.3479 0.5027 0.074 Uiso 1 1 calc R . . . .
H28C H 0.0331 0.4227 0.4357 0.074 Uiso 1 1 calc R . . . .
N3 N 0.1841(4) 0.2059(2) 0.20223(14) 0.0504(7) Uani 1 1 d . . . . .
C25 C 0.1596(4) 0.2896(2) 0.21795(16) 0.0386(7) Uani 1 1 d . . . . .
C26 C 0.1203(5) 0.3947(3) 0.2418(2) 0.0566(9) Uani 1 1 d . . . . .
H26A H 0.1923 0.4443 0.2144 0.085 Uiso 1 1 calc R . . . .
H26B H 0.1526 0.3990 0.2907 0.085 Uiso 1 1 calc R . . . .
H26C H -0.0102 0.4110 0.2364 0.085 Uiso 1 1 calc R . . . .
N5A N 1.0269(17) 0.1956(10) 0.6308(7) 0.033(3) Uani 0.37(2) 1 d . U P C 2
C29A C 0.9844(16) 0.2707(10) 0.6536(8) 0.029(3) Uani 0.37(2) 1 d . U P C 2
C30A C 0.9303(17) 0.3719(10) 0.6819(7) 0.043(3) Uani 0.37(2) 1 d . U P C 2
H30A H 0.9477 0.3703 0.7320 0.065 Uiso 0.37(2) 1 calc R . P C 2
H30B H 0.8013 0.3867 0.6718 0.065 Uiso 0.37(2) 1 calc R . P C 2
H30C H 1.0059 0.4261 0.6607 0.065 Uiso 0.37(2) 1 calc R . P C 2
C29 C 1.0014(10) 0.2645(6) 0.6261(7) 0.0353(18) Uani 0.63(2) 1 d . U P C 1
N5 N 1.0819(14) 0.1923(5) 0.6092(5) 0.0416(18) Uani 0.63(2) 1 d . U P C 1
C30 C 0.8957(10) 0.3545(5) 0.6483(7) 0.055(3) Uani 0.63(2) 1 d . U P C 1
H30D H 0.9162 0.4126 0.6158 0.082 Uiso 0.63(2) 1 calc R . P C 1
H30E H 0.9341 0.3735 0.6946 0.082 Uiso 0.63(2) 1 calc R . P C 1
H30F H 0.7654 0.3381 0.6494 0.082 Uiso 0.63(2) 1 calc R . P C 1

loop_
_atom_site_aniso_label
_atom_site_aniso_U_11
_atom_site_aniso_U_22
_atom_site_aniso_U_33
_atom_site_aniso_U_23
_atom_site_aniso_U_13
_atom_site_aniso_U_12
N1 0.0329(11) 0.0236(10) 0.0187(10) -0.0010(8) 0.0015(8) -0.0011(8)
N2 0.0248(10) 0.0223(10) 0.0188(10) 0.0018(8) 0.0039(8) 0.0014(8)
C1 0.0355(14) 0.0287(13) 0.0176(12) -0.0011(9) 0.0035(10) -0.0006(11)
C2 0.0311(13) 0.0235(12) 0.0243(12) -0.0025(10) 0.0024(10) 0.0015(10)
C3 0.0304(13) 0.0253(12) 0.0232(12) 0.0006(10) -0.0012(10) 0.0006(10)
C4 0.0279(12) 0.0188(11) 0.0217(12) -0.0003(9) 0.0003(9) -0.0046(9)
C5 0.0450(15) 0.0193(12) 0.0213(12) -0.0014(9) 0.0001(11) 0.0020(11)
C6 0.0463(15) 0.0178(12) 0.0236(12) 0.0004(9) -0.0022(11) 0.0016(11)
C7 0.0277(12) 0.0207(12) 0.0197(11) -0.0014(9) 0.0004(9) -0.0035(9)
C8 0.0310(13) 0.0221(12) 0.0226(12) -0.0001(9) 0.0012(10) 0.0044(10)
C9 0.0333(13) 0.0204(12) 0.0245(12) 0.0037(9) -0.0013(10) 0.0054(10)
C10 0.0194(11) 0.0222(12) 0.0192(11) -0.0013(9) -0.0016(9) -0.0034(9)
C11 0.0417(15) 0.0200(12) 0.0228(12) -0.0016(9) 0.0004(10) 0.0032(10)
C12 0.0481(16) 0.0157(12) 0.0255(13) 0.0016(9) -0.0011(11) 0.0030(11)
C13 0.0185(11) 0.0194(11) 0.0213(11) 0.0006(9) -0.0022(9) -0.0040(9)
C14 0.0220(12) 0.0245(12) 0.0207(12) -0.0005(9) 0.0009(9) 0.0030(9)
C15 0.0258(12) 0.0219(12) 0.0217(12) 0.0019(9) 0.0006(9) 0.0039(9)
C16 0.0288(13) 0.0218(12) 0.0280(13) -0.0012(10) 0.0019(10) 0.0057(10)
C17 0.0273(12) 0.0212(12) 0.0233(12) 0.0013(9) -0.0015(10) 0.0020(10)
C18 0.0353(14) 0.0272(13) 0.0168(11) -0.0016(9) 0.0065(10) 0.0035(10)
C19 0.0365(14) 0.0279(13) 0.0148(11) -0.0013(9) 0.0071(10) 0.0057(11)
C20 0.0364(14) 0.0279(13) 0.0150(11) -0.0025(9) 0.0063(10) 0.0036(11)
C21 0.0496(16) 0.0283(13) 0.0183(12) -0.0004(10) 0.0062(11) 0.0013(12)
C22 0.0517(17) 0.0338(14) 0.0192(12) 0.0047(10) 0.0003(11) 0.0101(13)
C23 0.0377(15) 0.0460(16) 0.0202(12) 0.0005(11) 0.0029(11) 0.0087(12)
C24 0.0348(14) 0.0366(14) 0.0210(12) -0.0019(10) 0.0072(10) 0.0022(11)
P1 0.0344(4) 0.0274(4) 0.0357(4) -0.0033(3) -0.0063(3) 0.0011(3)
F1 0.0782(14) 0.0321(9) 0.0666(13) 0.0099(9) -0.0177(10) 0.0073(9)
F2 0.0514(11) 0.0295(9) 0.0968(15) -0.0037(9) 0.0192(10) 0.0027(8)
F3 0.036(4) 0.047(3) 0.039(3) 0.007(2) -0.011(3) -0.004(2)
F3A 0.177(10) 0.070(4) 0.030(2) -0.004(2) 0.018(4) 0.045(5)
F4 0.057(3) 0.042(3) 0.016(3) -0.0034(19) 0.0028(19) 0.004(2)
F4A 0.034(3) 0.075(4) 0.161(8) -0.033(4) -0.017(4) -0.005(3)
F5 0.032(3) 0.058(4) 0.037(3) 0.000(3) -0.009(2) -0.011(3)
F5A 0.043(3) 0.118(5) 0.069(3) 0.012(3) 0.022(3) 0.006(3)
F6 0.012(3) 0.056(3) 0.087(5) 0.004(3) 0.012(3) -0.003(2)
F6A 0.052(3) 0.052(2) 0.094(6) -0.007(2) -0.039(4) 0.0080(18)
P2 0.0304(9) 0.0175(8) 0.0418(13) 0.0021(7) 0.0025(7) 0.0016(6)
F7 0.064(4) 0.082(4) 0.082(5) 0.018(4) -0.012(3) 0.031(3)
F8 0.051(4) 0.058(3) 0.054(4) 0.000(3) 0.006(3) 0.024(3)
F9 0.133(4) 0.032(2) 0.046(2) -0.0033(16) 0.004(2) 0.025(2)
F10 0.070(3) 0.091(3) 0.064(3) 0.034(2) -0.015(2) -0.041(2)
F11 0.146(7) 0.020(3) 0.047(2) -0.0056(19) -0.020(4) 0.009(3)
F12 0.086(5) 0.100(6) 0.060(4) 0.005(4) 0.022(3) -0.043(4)
P2A 0.0386(9) 0.0171(10) 0.0387(13) -0.0015(7) -0.0050(8) -0.0010(6)
F7A 0.033(3) 0.040(3) 0.107(6) -0.015(4) 0.012(3) 0.003(2)
F8A 0.051(2) 0.0305(19) 0.074(3) -0.0193(17) 0.0108(19) -0.0020(16)
F9A 0.110(8) 0.047(3) 0.054(4) 0.002(3) -0.021(4) 0.026(6)
F10A 0.057(3) 0.030(3) 0.063(3) -0.0029(19) -0.003(2) -0.014(2)
F11A 0.086(3) 0.0314(19) 0.061(3) 0.0087(17) -0.025(2) -0.0015(18)
F12A 0.034(3) 0.028(2) 0.066(4) -0.018(2) -0.005(2) 0.0020(19)
N4 0.0530(16) 0.0342(14) 0.0450(14) 0.0016(12) -0.0032(12) 0.0037(11)
C27 0.0362(15) 0.0306(15) 0.0362(15) 0.0066(12) -0.0028(12) 0.0014(11)
C28 0.063(2) 0.0394(17) 0.0462(18) -0.0051(14) 0.0028(15) 0.0021(15)
N3 0.0654(18) 0.0414(17) 0.0431(15) 0.0055(12) 0.0075(13) 0.0207(13)
C25 0.0324(15) 0.0336(17) 0.0492(17) 0.0070(13) -0.0026(13) 0.0050(12)
C26 0.064(2) 0.0334(17) 0.072(2) -0.0030(16) -0.0179(18) 0.0024(15)
N5A 0.024(5) 0.032(4) 0.044(5) -0.003(3) 0.001(4) 0.001(3)
C29A 0.032(5) 0.028(3) 0.025(6) 0.007(3) 0.006(4) 0.001(2)
C30A 0.058(6) 0.038(4) 0.035(6) -0.003(3) -0.012(4) 0.017(3)
C29 0.028(2) 0.028(2) 0.050(5) -0.005(3) 0.000(3) 0.0012(16)
N5 0.039(4) 0.037(2) 0.050(4) -0.012(2) -0.010(3) 0.011(2)
C30 0.039(3) 0.040(2) 0.086(7) -0.016(3) 0.007(4) 0.008(2)

loop_
_atom_type_symbol
_atom_type_description
_atom_type_scat_dispersion_real
_atom_type_scat_dispersion_imag
_atom_type_scat_source
C C 0.0181 0.0091 'International Tables Vol C Tables 4.2.6.8 and 6.1.1.4'
H H 0.0000 0.0000 'International Tables Vol C Tables 4.2.6.8 and 6.1.1.4'
F F 0.0727 0.0534 'International Tables Vol C Tables 4.2.6.8 and 6.1.1.4'
N N 0.0311 0.0180 'International Tables Vol C Tables 4.2.6.8 and 6.1.1.4'
P P 0.2955 0.4335 'International Tables Vol C Tables 4.2.6.8 and 6.1.1.4'

loop_
_geom_angle_atom_site_label_1
_geom_angle_atom_site_label_2
_geom_angle_atom_site_label_3
_geom_angle
_geom_angle_site_symmetry_1
_geom_angle_site_symmetry_3
C2 N1 C1 120.8(2) . .
C2 N1 C6 119.8(2) . .
C6 N1 C1 119.3(2) . .
C15 N2 C16 120.2(2) . .
C15 N2 C18 122.14(19) . .
C16 N2 C18 117.65(19) . .
N1 C1 H1A 109.2 . .
N1 C1 H1B 109.2 . .
N1 C1 C20 112.19(19) . 2_656
H1A C1 H1B 107.9 . .
C20 C1 H1A 109.2 2_656 .
C20 C1 H1B 109.2 2_656 .
N1 C2 H2 119.4 . .
N1 C2 C3 121.2(2) . .
C3 C2 H2 119.4 . .
C2 C3 H3 119.8 . .
C2 C3 C4 120.4(2) . .
C4 C3 H3 119.8 . .
C3 C4 C7 121.2(2) . .
C5 C4 C3 116.8(2) . .
C5 C4 C7 122.1(2) . .
C4 C5 H5 119.6 . .
C6 C5 C4 120.8(2) . .
C6 C5 H5 119.6 . .
N1 C6 C5 120.8(2) . .
N1 C6 H6 119.6 . .
C5 C6 H6 119.6 . .
C8 C7 C4 121.0(2) . .
C12 C7 C4 121.7(2) . .
C12 C7 C8 117.3(2) . .
C7 C8 H8 119.4 . .
C9 C8 C7 121.1(2) . .
C9 C8 H8 119.4 . .
C8 C9 H9 119.6 . .
C8 C9 C10 120.9(2) . .
C10 C9 H9 119.6 . .
C9 C10 C11 118.1(2) . .
C9 C10 C13 120.2(2) . .
C11 C10 C13 121.7(2) . .
C10 C11 H11 119.5 . .
C12 C11 C10 121.0(2) . .
C12 C11 H11 119.5 . .
C7 C12 H12 119.2 . .
C11 C12 C7 121.5(2) . .
C11 C12 H12 119.2 . .
C14 C13 C10 122.0(2) . .
C14 C13 C17 116.5(2) . .
C17 C13 C10 121.5(2) . .
C13 C14 H14 119.6 . .
C15 C14 C13 120.7(2) . .
C15 C14 H14 119.6 . .
N2 C15 C14 120.8(2) . .
N2 C15 H15 119.6 . .
C14 C15 H15 119.6 . .
N2 C16 H16 119.6 . .
N2 C16 C17 120.9(2) . .
C17 C16 H16 119.6 . .
C13 C17 H17 119.6 . .
C16 C17 C13 120.8(2) . .
C16 C17 H17 119.6 . .
N2 C18 H18A 108.7 . .
N2 C18 H18B 108.7 . .
H18A C18 H18B 107.6 . .
C19 C18 N2 114.19(19) . .
C19 C18 H18A 108.7 . .
C19 C18 H18B 108.7 . .
C20 C19 C18 122.4(2) . .
C24 C19 C18 118.2(2) . .
C24 C19 C20 119.3(2) . .
C19 C20 C1 123.1(2) . 2_656
C21 C20 C1 118.3(2) . 2_656
C21 C20 C19 118.6(2) . .
C20 C21 H21 119.4 . .
C22 C21 C20 121.1(3) . .
C22 C21 H21 119.4 . .
C21 C22 H22 120.0 . .
C23 C22 C21 120.0(2) . .
C23 C22 H22 120.0 . .
C22 C23 H23 120.2 . .
C22 C23 C24 119.6(3) . .
C24 C23 H23 120.2 . .
C19 C24 C23 121.3(3) . .
C19 C24 H24 119.3 . .
C23 C24 H24 119.3 . .
F1 P1 F2 179.09(12) . .
F1 P1 F3 86.8(2) . .
F1 P1 F4 92.9(2) . .
F1 P1 F5A 92.0(3) . .
F1 P1 F6A 93.84(16) . .
F2 P1 F4 87.5(2) . .
F2 P1 F5A 88.0(3) . .
F2 P1 F6A 85.26(16) . .
F3 P1 F2 92.4(2) . .
F3 P1 F4 86.9(3) . .
F3A P1 F1 90.4(3) . .
F3A P1 F2 89.6(2) . .
F3A P1 F4A 96.5(5) . .
F3A P1 F5A 175.2(4) . .
F3A P1 F6A 92.4(4) . .
F4A P1 F1 86.8(4) . .
F4A P1 F2 94.1(4) . .
F4A P1 F5A 87.8(4) . .
F4A P1 F6A 171.1(4) . .
F5 P1 F1 94.7(4) . .
F5 P1 F2 86.1(4) . .
F5 P1 F3 171.0(4) . .
F5 P1 F4 84.2(4) . .
F5A P1 F6A 83.3(3) . .
F6 P1 F1 88.0(3) . .
F6 P1 F2 91.6(3) . .
F6 P1 F3 93.1(3) . .
F6 P1 F4 179.1(4) . .
F6 P1 F5 95.7(4) . .
F7 P2 F9 88.8(4) . .
F7 P2 F12 88.7(6) . .
F8 P2 F7 177.9(5) . .
F8 P2 F9 89.8(5) . .
F8 P2 F10 86.7(4) . .
F8 P2 F11 89.7(5) . .
F8 P2 F12 92.9(6) . .
F10 P2 F7 91.7(4) . .
F10 P2 F9 88.7(3) . .
F10 P2 F12 179.3(5) . .
F11 P2 F7 91.7(4) . .
F11 P2 F9 179.3(4) . .
F11 P2 F10 91.8(3) . .
F11 P2 F12 88.7(5) . .
F12 P2 F9 90.8(4) . .
F7A P2A F8A 178.3(3) . .
F7A P2A F10A 92.6(3) . .
F8A P2A F10A 88.8(2) . .
F9A P2A F7A 90.3(6) . .
F9A P2A F8A 90.8(5) . .
F9A P2A F10A 89.4(5) . .
F11A P2A F7A 89.3(3) . .
F11A P2A F8A 89.6(3) . .
F11A P2A F9A 179.4(5) . .
F11A P2A F10A 91.1(3) . .
F12A P2A F7A 88.8(4) . .
F12A P2A F8A 89.9(3) . .
F12A P2A F9A 89.4(6) . .
F12A P2A F10A 178.2(3) . .
F12A P2A F11A 90.1(4) . .
N4 C27 C28 179.5(3) . .
C27 C28 H28A 109.5 . .
C27 C28 H28B 109.5 . .
C27 C28 H28C 109.5 . .
H28A C28 H28B 109.5 . .
H28A C28 H28C 109.5 . .
H28B C28 H28C 109.5 . .
N3 C25 C26 176.2(3) . .
C25 C26 H26A 109.5 . .
C25 C26 H26B 109.5 . .
C25 C26 H26C 109.5 . .
H26A C26 H26B 109.5 . .
H26A C26 H26C 109.5 . .
H26B C26 H26C 109.5 . .
N5A C29A C30A 178.2(12) . .
C29A C30A H30A 109.5 . .
C29A C30A H30B 109.5 . .
C29A C30A H30C 109.5 . .
H30A C30A H30B 109.5 . .
H30A C30A H30C 109.5 . .
H30B C30A H30C 109.5 . .
N5 C29 C30 178.6(8) . .
C29 C30 H30D 109.5 . .
C29 C30 H30E 109.5 . .
C29 C30 H30F 109.5 . .
H30D C30 H30E 109.5 . .
H30D C30 H30F 109.5 . .
H30E C30 H30F 109.5 . .

loop_
_geom_bond_atom_site_label_1
_geom_bond_atom_site_label_2
_geom_bond_distance
_geom_bond_site_symmetry_2
N1 C1 1.500(3) .
N1 C2 1.348(3) .
N1 C6 1.349(3) .
N2 C15 1.338(3) .
N2 C16 1.354(3) .
N2 C18 1.513(3) .
C1 H1A 0.9900 .
C1 H1B 0.9900 .
C1 C20 1.504(4) 2_656
C2 H2 0.9500 .
C2 C3 1.366(3) .
C3 H3 0.9500 .
C3 C4 1.404(3) .
C4 C5 1.392(3) .
C4 C7 1.477(3) .
C5 H5 0.9500 .
C5 C6 1.373(4) .
C6 H6 0.9500 .
C7 C8 1.401(3) .
C7 C12 1.399(3) .
C8 H8 0.9500 .
C8 C9 1.388(3) .
C9 H9 0.9500 .
C9 C10 1.391(3) .
C10 C11 1.395(3) .
C10 C13 1.486(3) .
C11 H11 0.9500 .
C11 C12 1.376(4) .
C12 H12 0.9500 .
C13 C14 1.398(3) .
C13 C17 1.399(3) .
C14 H14 0.9500 .
C14 C15 1.377(3) .
C15 H15 0.9500 .
C16 H16 0.9500 .
C16 C17 1.365(3) .
C17 H17 0.9500 .
C18 H18A 0.9900 .
C18 H18B 0.9900 .
C18 C19 1.508(3) .
C19 C20 1.406(4) .
C19 C24 1.383(4) .
C20 C1 1.504(4) 2_656
C20 C21 1.394(4) .
C21 H21 0.9500 .
C21 C22 1.383(4) .
C22 H22 0.9500 .
C22 C23 1.376(4) .
C23 H23 0.9500 .
C23 C24 1.385(4) .
C24 H24 0.9500 .
P1 F1 1.5741(18) .
P1 F2 1.6103(19) .
P1 F3 1.596(4) .
P1 F3A 1.525(4) .
P1 F4 1.634(5) .
P1 F4A 1.562(5) .
P1 F5 1.565(5) .
P1 F5A 1.615(5) .
P1 F6 1.539(5) .
P1 F6A 1.628(4) .
P2 F7 1.577(5) .
P2 F8 1.565(5) .
P2 F9 1.595(4) .
P2 F10 1.576(4) .
P2 F11 1.571(4) .
P2 F12 1.581(6) .
P2A F7A 1.584(5) .
P2A F8A 1.590(4) .
P2A F9A 1.583(6) .
P2A F10A 1.590(4) .
P2A F11A 1.583(4) .
P2A F12A 1.577(5) .
N4 C27 1.143(4) .
C27 C28 1.443(4) .
C28 H28A 0.9800 .
C28 H28B 0.9800 .
C28 H28C 0.9800 .
N3 C25 1.140(4) .
C25 C26 1.463(5) .
C26 H26A 0.9800 .
C26 H26B 0.9800 .
C26 H26C 0.9800 .
N5A C29A 1.110(14) .
C29A C30A 1.472(14) .
C30A H30A 0.9800 .
C30A H30B 0.9800 .
C30A H30C 0.9800 .
C29 N5 1.144(8) .
C29 C30 1.451(8) .
C30 H30D 0.9800 .
C30 H30E 0.9800 .
C30 H30F 0.9800 .

loop_
_geom_torsion_atom_site_label_1
_geom_torsion_atom_site_label_2
_geom_torsion_atom_site_label_3
_geom_torsion_atom_site_label_4
_geom_torsion
_geom_torsion_site_symmetry_1
_geom_torsion_site_symmetry_4
N1 C2 C3 C4 -0.3(4) . .
N2 C16 C17 C13 -0.3(4) . .
N2 C18 C19 C20 -89.1(3) . .
N2 C18 C19 C24 93.3(3) . .
C1 N1 C2 C3 -177.5(2) . .
C1 N1 C6 C5 177.2(2) . .
C1 C20 C21 C22 -178.5(2) 2_656 .
C2 N1 C1 C20 122.9(2) . 2_656
C2 N1 C6 C5 -3.1(4) . .
C2 C3 C4 C5 -2.0(4) . .
C2 C3 C4 C7 176.5(2) . .
C3 C4 C5 C6 1.8(4) . .
C3 C4 C7 C8 -12.7(4) . .
C3 C4 C7 C12 169.4(2) . .
C4 C5 C6 N1 0.7(4) . .
C4 C7 C8 C9 -176.6(2) . .
C4 C7 C12 C11 176.8(2) . .
C5 C4 C7 C8 165.8(2) . .
C5 C4 C7 C12 -12.1(4) . .
C6 N1 C1 C20 -57.4(3) . 2_656
C6 N1 C2 C3 2.9(4) . .
C7 C4 C5 C6 -176.7(2) . .
C7 C8 C9 C10 -0.5(4) . .
C8 C7 C12 C11 -1.2(4) . .
C8 C9 C10 C11 -0.6(4) . .
C8 C9 C10 C13 178.0(2) . .
C9 C10 C11 C12 0.8(4) . .
C9 C10 C13 C14 10.5(3) . .
C9 C10 C13 C17 -168.4(2) . .
C10 C11 C12 C7 0.1(4) . .
C10 C13 C14 C15 -177.7(2) . .
C10 C13 C17 C16 177.7(2) . .
C11 C10 C13 C14 -170.9(2) . .
C11 C10 C13 C17 10.2(4) . .
C12 C7 C8 C9 1.4(4) . .
C13 C10 C11 C12 -177.8(2) . .
C13 C14 C15 N2 0.3(4) . .
C14 C13 C17 C16 -1.3(3) . .
C15 N2 C16 C17 1.9(4) . .
C15 N2 C18 C19 -8.1(3) . .
C16 N2 C15 C14 -1.9(4) . .
C16 N2 C18 C19 173.7(2) . .
C17 C13 C14 C15 1.3(3) . .
C18 N2 C15 C14 179.9(2) . .
C18 N2 C16 C17 -179.8(2) . .
C18 C19 C20 C1 -0.1(3) . 2_656
C18 C19 C20 C21 -178.2(2) . .
C18 C19 C24 C23 179.1(2) . .
C19 C20 C21 C22 -0.3(3) . .
C20 C19 C24 C23 1.4(4) . .
C20 C21 C22 C23 0.4(4) . .
C21 C22 C23 C24 0.3(4) . .
C22 C23 C24 C19 -1.3(4) . .
C24 C19 C20 C1 177.5(2) . 2_656
C24 C19 C20 C21 -0.6(3) . .

loop_
_smtbx_masks_void_nr
_smtbx_masks_void_average_x
_smtbx_masks_void_average_y
_smtbx_masks_void_average_z
_smtbx_masks_void_volume
_smtbx_masks_void_count_electrons
1 -0.255 0.500 0.000 239.5 74.4
